data_7040529
loop_
_publ_author_name
'Lim, Chang Sung'
'Aleksandrovsky, Aleksandr S.'
'Molokeev, Maxim S.'
'Oreshonkov, Aleksandr S.'
'Ikonnikov, Denis A.'
'Atuchin, Victor V.'

_publ_section_title
;
 Triple molybdate scheelite-type upconversion phosphor
 NaCaLa(MoO4)3:Er(3+)/Yb(3+): structural and spectroscopic properties.
;
_journal_issue 39
_journal_name_full 'Dalton transactions (Cambridge, England : 2003)'
_journal_page_first 15541
_journal_page_last 15551
_journal_paper_doi 10.1039/c6dt02378a
_journal_volume 45
_journal_year 2016
_chemical_formula_moiety 'Ca1.33 La1.33 Mo4 Na1.33 O16'
_chemical_formula_sum 'Ca1.33 La1.33 Mo4 Na1.33 O16'
_chemical_formula_weight 909.04
_space_group_IT_number 88
_symmetry_cell_setting tetragonal
_symmetry_space_group_name_Hall '-I 4ad'
_symmetry_space_group_name_H-M 'I 41/a :2'
_cell_angle_alpha 90
_cell_angle_beta 90
_cell_angle_gamma 90
_cell_formula_units_Z 1
_cell_length_a 5.29916(13)
_cell_length_b 5.29916(13)
_cell_length_c 11.62227(28)
_cell_measurement_reflns_used 104
_cell_measurement_temperature 300
_cell_measurement_theta_max 45
_cell_measurement_theta_min 5
_cell_volume 326.366(14)
_diffrn_ambient_temperature 300
_diffrn_measurement_device_type
;
D8 ADVANCE Bruker
;
_diffrn_radiation_monochromator none
_diffrn_radiation_probe x-ray
_diffrn_radiation_type
;
 Cu K\a~1~~2~
;
_exptl_absorpt_coefficient_mu 69.036
_exptl_crystal_density_diffrn 4.625223
_pd_char_colour
;
colourless
;
_pd_meas_2theta_range_inc 0.02
_pd_meas_2theta_range_max 90
_pd_meas_2theta_range_min 10
_pd_meas_scan_method step
_pd_proc_ls_pref_orient_corr
;
Anisotropic model of PO. Spherical harmonics 4 ordrer.
 Jarvinen (1993). Application of symmetrized harmonics expansion to correction
of the preferred orientation effect. - J. Appl. Cryst. 26 p525-531.
;
_pd_proc_ls_profile_function PearsonVII
_pd_proc_ls_prof_R_factor 13.392
_pd_proc_ls_prof_wR_expected 16.222
_pd_proc_ls_prof_wR_factor 19.463
_pd_proc_number_of_points 4000
_pd_spec_mount_mode reflection
_refine_ls_goodness_of_fit_all 1.200
_refine_ls_R_I_factor 5.29
_refine_ls_shift/su_max 0.01000
_cod_data_source_file c6dt02378a4.cif
_cod_data_source_block a
_cod_depositor_comments
;Adding full bibliography for 7040528--7040531.cif.

 Adding full bibliography for 7040528--7040531.cif.
;
_cod_original_cell_volume 326.366(17)
_cod_original_sg_symbol_Hall
;
-I 4ad
;
_cod_original_sg_symbol_H-M I41/a
_cod_original_formula_sum
;
Ca1.33 La1.33 Mo4 Na1.33 O16
;
_cod_database_code 7040529

loop_
_symmetry_equiv_pos_as_xyz
'x, y, z'
'-x, -y, -z'
'-x, -y+1/2, z'
'-x+1/2, -y, z+1/2'
'-x+1/2, -y+1/2, -z+1/2'
'-y+1/4, x+1/4, -z+1/4'
'-y+1/4, x-1/4, z-1/4'
'-y-1/4, x+1/4, z+1/4'
'-y-1/4, x-1/4, -z-1/4'
'y+1/4, -x+1/4, z+1/4'
'y+1/4, -x-1/4, -z-1/4'
'y-1/4, -x+1/4, -z+1/4'
'y-1/4, -x-1/4, z-1/4'
'x, y+1/2, -z'
'x+1/2, y, -z+1/2'
'x+1/2, y+1/2, z+1/2'

loop_
_atom_site_label
_atom_site_type_symbol
_atom_site_fract_x
_atom_site_fract_y
_atom_site_fract_z
_atom_site_occupancy
_atom_site_B_iso_or_equiv
Na Na 0 0.25 0.625 0.3333333 0.78(19)
Ca Ca 0 0.25 0.625 0.3333333 0.78(19)
La La 0 0.25 0.625 0.3333333 0.78(19)
Mo Mo 0 0.25 0.125 1 0.50(17)
O O 0.2525(24) 0.1189(16) 0.04497(81) 1 0.50(31)

loop_
_diffrn_radiation_wavelength
_diffrn_radiation_wavelength_wt
1.5406 1.0000
1.5443 0.5000

loop_
_geom_angle_atom_site_label_1
_geom_angle_atom_site_label_2
_geom_angle_atom_site_label_3
_geom_angle
_geom_angle_site_symmetry_1
_geom_angle_site_symmetry_3
O Na O 69.41(47) 4_555 5_555
O Na O 74.82(39) 4_555 7_556
O Na O 97.76(36) 4_555 9_556
O Na O 148.1(14) 4_555 13_566
O Na O 76.36(39) 4_555 15_455
O Na O 136.88(98) 4_555 16_455
O Na O 129.73(79) 5_555 7_556
O Na O 73.84(43) 5_555 15_455
O Ca O 69.41(47) 4_555 5_555
O Ca O 74.82(39) 4_555 7_556
O Ca O 97.76(36) 4_555 9_556
O Ca O 148.1(14) 4_555 13_566
O Ca O 76.36(39) 4_555 15_455
O Ca O 136.88(98) 4_555 16_455
O Ca O 129.73(79) 5_555 7_556
O Ca O 73.84(43) 5_555 15_455
O La O 69.41(47) 4_555 5_555
O La O 74.82(39) 4_555 7_556
O La O 97.76(36) 4_555 9_556
O La O 148.1(14) 4_555 13_566
O La O 76.36(39) 4_555 15_455
O La O 136.88(98) 4_555 16_455
O La O 129.73(79) 5_555 7_556
O La O 73.84(43) 5_555 15_455
O Mo O 116.66(74) 1_555 3_555
O Mo O 106.1(55) 1_555 6_555

loop_
_geom_bond_atom_site_label_1
_geom_bond_atom_site_label_2
_geom_bond_distance
_geom_bond_site_symmetry_2
Na O 2.531(11) 4_555
Na O 2.471(10) 5_555
Ca O 2.531(11) 4_555
Ca O 2.471(10) 5_555
La O 2.531(11) 4_555
La O 2.471(10) 5_555
Mo O 1.771(11) .
